data_4065337
loop_
_publ_author_name
'Takao, Toshiro'
'Obayashi, Nozomi'
'Zhao, Bo'
'Akiyoshi, Kazunori'
'Omori, Hideki'
'Suzuki, Hiroharu'

_publ_section_title
;
 Synthesis and Property of Diruthenium Complexes Containing Bridging
 Cyclic Diene Ligands and the Reaction of Diruthenium Tetrahydrido Complex
 with Benzene Forming a \m-\h2:\h2-Cyclohexadiene Complex via Partial
 Hydrogenation on a Ru2Center
;
_journal_issue 18
_journal_name_full Organometallics
_journal_page_first 5057
_journal_paper_doi 10.1021/om200728e
_journal_volume 30
_journal_year 2011
_chemical_formula_sum 'C36 H58 N2 Ru2'
_chemical_formula_weight 720.98
_chemical_name_systematic
; 
 ? 
;
_space_group_IT_number 14
_symmetry_cell_setting monoclinic
_symmetry_space_group_name_Hall '-P 2ybc'
_symmetry_space_group_name_H-M 'P 1 21/c 1'
_atom_sites_solution_hydrogens geom
_atom_sites_solution_primary direct
_atom_sites_solution_secondary difmap
_audit_creation_method SHELXL-97
_cell_angle_alpha 90.00
_cell_angle_beta 98.3910(7)
_cell_angle_gamma 90.00
_cell_formula_units_Z 4
_cell_length_a 11.6809(3)
_cell_length_b 8.8655(2)
_cell_length_c 33.7174(7)
_cell_measurement_temperature 123(2)
_cell_measurement_theta_max 27.48
_cell_measurement_theta_min 3.01
_cell_volume 3454.30(14)
_computing_cell_refinement PROCESS-AUTO
_computing_data_collection 'PROCESS-AUTO (Rigaku, 1998)'
_computing_data_reduction 'SHELXS-97 (Sheldrick, 1990)'
_computing_molecular_graphics 'ORTEX (P.McArdle, 1995)'
_computing_publication_material SHELXL-97
_computing_structure_refinement 'SHELXL-97 (Sheldrick, 1997)'
_computing_structure_solution SHELXS-97
_diffrn_ambient_temperature 123(2)
_diffrn_detector_area_resol_mean 100
_diffrn_measured_fraction_theta_full 0.995
_diffrn_measured_fraction_theta_max 0.995
_diffrn_measurement_device_type 'Rigaku R-AXIS RAPID Imaging Plate'
_diffrn_measurement_method 'oscillation photograph'
_diffrn_radiation_monochromator graphite
_diffrn_radiation_source 'Rigaku Rotating Anode Ultrax18'
_diffrn_radiation_type MoK\a
_diffrn_radiation_wavelength 0.71069
_diffrn_reflns_av_R_equivalents 0.0374
_diffrn_reflns_av_sigmaI/netI 0.0228
_diffrn_reflns_limit_h_max 15
_diffrn_reflns_limit_h_min -15
_diffrn_reflns_limit_k_max 11
_diffrn_reflns_limit_k_min -11
_diffrn_reflns_limit_l_max 43
_diffrn_reflns_limit_l_min -43
_diffrn_reflns_number 49966
_diffrn_reflns_theta_full 27.48
_diffrn_reflns_theta_max 27.48
_diffrn_reflns_theta_min 3.01
_exptl_absorpt_coefficient_mu 0.900
_exptl_absorpt_correction_T_max 0.9623
_exptl_absorpt_correction_T_min 0.8657
_exptl_absorpt_correction_type empirical
_exptl_absorpt_process_details 'ABSCOR (T.Higashi, 2001)'
_exptl_crystal_colour Orange
_exptl_crystal_density_diffrn 1.386
_exptl_crystal_density_meas ?
_exptl_crystal_density_method 'not measured'
_exptl_crystal_description Platelet
_exptl_crystal_F_000 1504
_exptl_crystal_size_max 0.16
_exptl_crystal_size_mid 0.11
_exptl_crystal_size_min 0.04
_refine_diff_density_max 0.484
_refine_diff_density_min -0.347
_refine_diff_density_rms 0.060
_refine_ls_extinction_method SHELXL
_refine_ls_goodness_of_fit_ref 1.056
_refine_ls_hydrogen_treatment mixed
_refine_ls_matrix_type full
_refine_ls_number_parameters 581
_refine_ls_number_reflns 7886
_refine_ls_number_restraints 0
_refine_ls_restrained_S_all 1.056
_refine_ls_R_factor_all 0.0250
_refine_ls_R_factor_gt 0.0204
_refine_ls_shift/su_max 0.002
_refine_ls_shift/su_mean 0.000
_refine_ls_structure_factor_coef Fsqd
_refine_ls_weighting_details 'calc w=1/[\s^2^(Fo^2^)+(0.0203P)^2^+1.9980P] where P=(Fo^2^+2Fc^2^)/3'
_refine_ls_weighting_scheme calc
_refine_ls_wR_factor_gt 0.0472
_refine_ls_wR_factor_ref 0.0489
_reflns_number_gt 7072
_reflns_number_total 7886
_reflns_threshold_expression >2sigma(I)
_cod_data_source_file om200728e_si_001.cif
_cod_data_source_block 6
_cod_depositor_comments
;
The following automatic conversions were performed:

'_symmetry_cell_setting' value 'Monoclinic' changed to 'monoclinic'
according to /home/saulius/struct/CIF-dictionaries/cif_core.dic
dictionary named 'cif_core.dic' version 2.4.1 from
2010-06-29.

'_exptl_absorpt_correction_type' value 'Empirical'
changed to 'empirical' according to
/home/saulius/struct/CIF-dictionaries/cif_core.dic dictionary named
'cif_core.dic' version 2.4.1 from 2010-06-29.

Automatic conversion script
Id: cif_fix_values 1715 2011-07-08 13:25:40Z adriana 

 Adding full bibliography for 4065336--4065341.cif.

The following automatic conversions were performed:

'_exptl_crystal_density_meas' value 'not measured' was changed to '?'
- the value is perceived as not measured.

Automatic conversion script
Id: cif_fix_values 3008 2015-01-20 13:52:24Z robertas 
;
_cod_original_cell_volume 3454.30(15)
_cod_original_sg_symbol_H-M P21/c
_cod_database_code 4065337

loop_
_symmetry_equiv_pos_as_xyz
'x, y, z'
'x, -y+1/2, z+1/2'
'-x, -y, -z'
'-x, y-1/2, -z-1/2'

loop_
_atom_site_label
_atom_site_type_symbol
_atom_site_fract_x
_atom_site_fract_y
_atom_site_fract_z
_atom_site_U_iso_or_equiv
_atom_site_adp_type
_atom_site_occupancy
_atom_site_symmetry_multiplicity
_atom_site_calc_flag
Ru1 Ru 0.756019(10) 0.599907(14) 0.173467(4) 0.01137(4) Uani 1 1 d
Ru2 Ru 0.749914(11) 0.685690(14) 0.084775(4) 0.01312(4) Uani 1 1 d
C1 C 0.71664(15) 0.89548(18) 0.11482(5) 0.0168(3) Uani 1 1 d
H1 H 0.7670(17) 0.970(2) 0.1048(6) 0.024(5) Uiso 1 1 d
C2 C 0.76317(14) 0.85173(18) 0.15612(5) 0.0158(3) Uani 1 1 d
H2 H 0.8470(17) 0.865(2) 0.1636(5) 0.014(4) Uiso 1 1 d
C3 C 0.69464(15) 0.82770(18) 0.18677(5) 0.0170(3) Uani 1 1 d
H3 H 0.7324(18) 0.842(2) 0.2151(6) 0.025(5) Uiso 1 1 d
C4 C 0.56750(15) 0.8696(2) 0.17955(5) 0.0202(3) Uani 1 1 d
H4A H 0.5217(17) 0.805(2) 0.1939(6) 0.016(5) Uiso 1 1 d
H4B H 0.5568(16) 0.971(2) 0.1900(6) 0.017(5) Uiso 1 1 d
C5 C 0.51658(15) 0.8678(2) 0.13516(5) 0.0202(3) Uani 1 1 d
H5A H 0.5098(16) 0.762(2) 0.1256(5) 0.016(5) Uiso 1 1 d
H5B H 0.4333(19) 0.912(2) 0.1308(6) 0.028(6) Uiso 1 1 d
C6 C 0.59311(15) 0.9568(2) 0.11069(5) 0.0197(3) Uani 1 1 d
H6A H 0.5940(17) 1.064(2) 0.1192(6) 0.021(5) Uiso 1 1 d
H6B H 0.5587(18) 0.959(2) 0.0841(6) 0.025(5) Uiso 1 1 d
C7 C 0.59768(14) 0.54013(18) 0.16546(5) 0.0157(3) Uani 1 1 d
N1 N 0.50484(12) 0.48983(17) 0.16381(5) 0.0223(3) Uani 1 1 d
C8 C 0.38894(15) 0.4406(2) 0.16785(6) 0.0247(4) Uani 1 1 d
C9 C 0.3635(2) 0.4871(3) 0.20900(9) 0.0479(7) Uani 1 1 d
H9A H 0.288(2) 0.458(3) 0.2112(7) 0.044(7) Uiso 1 1 d
H9B H 0.379(3) 0.593(4) 0.2137(9) 0.075(10) Uiso 1 1 d
H9C H 0.422(3) 0.435(4) 0.2299(10) 0.080(11) Uiso 1 1 d
C10 C 0.3846(3) 0.2718(3) 0.16325(13) 0.0636(10) Uani 1 1 d
H10A H 0.310(3) 0.238(3) 0.1652(8) 0.060(8) Uiso 1 1 d
H10B H 0.437(3) 0.238(4) 0.1877(10) 0.073(11) Uiso 1 1 d
H10C H 0.411(3) 0.241(4) 0.1418(11) 0.093(12) Uiso 1 1 d
C11 C 0.3053(2) 0.5213(5) 0.13561(9) 0.0804(12) Uani 1 1 d
C12 C 0.90373(14) 0.74222(19) 0.09386(5) 0.0168(3) Uani 1 1 d
N2 N 1.00533(12) 0.77419(17) 0.09805(4) 0.0205(3) Uani 1 1 d
C13 C 1.07279(16) 0.9058(2) 0.08829(6) 0.0254(4) Uani 1 1 d
C14 C 0.9943(2) 1.0265(3) 0.06762(10) 0.0488(7) Uani 1 1 d
H14A H 1.041(2) 1.115(3) 0.0617(8) 0.052(7) Uiso 1 1 d
H14B H 0.940(3) 1.062(3) 0.0889(9) 0.071(9) Uiso 1 1 d
H14C H 0.954(3) 0.988(3) 0.0422(9) 0.060(9) Uiso 1 1 d
C15 C 1.1568(2) 0.8510(4) 0.06077(9) 0.0504(7) Uani 1 1 d
H15A H 1.205(3) 0.934(3) 0.0580(8) 0.062(9) Uiso 1 1 d
H15B H 1.206(3) 0.772(4) 0.0730(9) 0.063(9) Uiso 1 1 d
H15C H 1.106(3) 0.813(4) 0.0334(11) 0.091(12) Uiso 1 1 d
C16 C 1.1417(3) 0.9624(4) 0.12724(9) 0.0613(9) Uani 1 1 d
H16A H 1.079(2) 1.006(3) 0.1386(8) 0.047(8) Uiso 1 1 d
H16B H 1.200(3) 1.048(5) 0.1235(11) 0.102(12) Uiso 1 1 d
H16C H 1.214(4) 0.888(5) 0.1468(13) 0.122(15) Uiso 1 1 d
C17 C 0.73452(16) 0.4914(2) 0.04066(5) 0.0230(4) Uani 1 1 d
C18 C 0.62183(15) 0.5073(2) 0.05193(5) 0.0202(3) Uani 1 1 d
C19 C 0.57812(14) 0.6521(2) 0.04100(5) 0.0190(3) Uani 1 1 d
C20 C 0.66500(15) 0.7320(2) 0.02315(5) 0.0201(3) Uani 1 1 d
C21 C 0.76018(16) 0.6306(2) 0.02228(5) 0.0232(4) Uani 1 1 d
C22 C 0.8047(2) 0.3494(3) 0.04312(7) 0.0401(6) Uani 1 1 d
H22A H 0.884(2) 0.369(3) 0.0472(7) 0.041(7) Uiso 1 1 d
H22B H 0.789(2) 0.292(3) 0.0195(8) 0.054(8) Uiso 1 1 d
H22C H 0.796(2) 0.288(3) 0.0657(8) 0.052(8) Uiso 1 1 d
C23 C 0.5569(2) 0.3837(3) 0.06917(7) 0.0349(5) Uani 1 1 d
H23A H 0.606(3) 0.322(3) 0.0885(9) 0.067(9) Uiso 1 1 d
H23B H 0.515(3) 0.316(4) 0.0487(10) 0.082(10) Uiso 1 1 d
H23C H 0.504(3) 0.417(4) 0.0827(11) 0.092(13) Uiso 1 1 d
C24 C 0.45543(17) 0.7026(3) 0.04122(7) 0.0294(4) Uani 1 1 d
H24A H 0.410(2) 0.660(3) 0.0192(8) 0.048(7) Uiso 1 1 d
H24B H 0.431(2) 0.679(3) 0.0626(9) 0.051(8) Uiso 1 1 d
H24C H 0.445(3) 0.809(4) 0.0375(9) 0.069(10) Uiso 1 1 d
C25 C 0.6521(2) 0.8846(3) 0.00353(6) 0.0336(5) Uani 1 1 d
H25A H 0.619(2) 0.876(3) -0.0245(8) 0.048(7) Uiso 1 1 d
H25B H 0.603(3) 0.948(3) 0.0165(9) 0.063(9) Uiso 1 1 d
H25C H 0.730(3) 0.938(3) 0.0059(8) 0.057(8) Uiso 1 1 d
C26 C 0.8628(2) 0.6572(4) 0.00106(7) 0.0404(6) Uani 1 1 d
H26A H 0.926(3) 0.619(3) 0.0157(8) 0.054(8) Uiso 1 1 d
H26B H 0.845(2) 0.620(3) -0.0259(9) 0.053(8) Uiso 1 1 d
H26C H 0.880(2) 0.763(3) -0.0005(7) 0.043(7) Uiso 1 1 d
C27 C 0.91438(14) 0.45142(19) 0.17920(5) 0.0164(3) Uani 1 1 d
C28 C 0.94466(14) 0.58323(18) 0.20282(5) 0.0161(3) Uani 1 1 d
C29 C 0.87139(14) 0.58934(19) 0.23341(5) 0.0166(3) Uani 1 1 d
C30 C 0.79462(14) 0.46385(19) 0.22850(5) 0.0168(3) Uani 1 1 d
C31 C 0.82175(14) 0.37682(18) 0.19470(5) 0.0170(3) Uani 1 1 d
C32 C 0.97558(17) 0.3970(2) 0.14584(6) 0.0237(4) Uani 1 1 d
H32A H 1.045(2) 0.345(3) 0.1560(6) 0.029(6) Uiso 1 1 d
H32B H 0.932(2) 0.327(3) 0.1308(8) 0.046(7) Uiso 1 1 d
H32C H 0.995(2) 0.478(3) 0.1307(7) 0.045(7) Uiso 1 1 d
C33 C 1.04458(16) 0.6861(2) 0.20002(6) 0.0239(4) Uani 1 1 d
H33A H 1.0645(19) 0.690(2) 0.1738(7) 0.033(6) Uiso 1 1 d
H33B H 1.027(2) 0.781(3) 0.2079(7) 0.039(7) Uiso 1 1 d
H33C H 1.112(2) 0.653(3) 0.2179(7) 0.031(6) Uiso 1 1 d
C34 C 0.88391(18) 0.6997(2) 0.26730(6) 0.0249(4) Uani 1 1 d
H34A H 0.816(2) 0.702(2) 0.2799(7) 0.031(6) Uiso 1 1 d
H34B H 0.944(2) 0.674(3) 0.2856(8) 0.044(7) Uiso 1 1 d
H34C H 0.900(2) 0.801(3) 0.2583(7) 0.042(7) Uiso 1 1 d
C35 C 0.70887(17) 0.4209(2) 0.25583(6) 0.0244(4) Uani 1 1 d
H35A H 0.7482(19) 0.366(3) 0.2794(7) 0.033(6) Uiso 1 1 d
H35B H 0.678(2) 0.507(3) 0.2650(7) 0.044(7) Uiso 1 1 d
H35C H 0.644(2) 0.358(3) 0.2415(7) 0.040(6) Uiso 1 1 d
C36 C 0.77117(18) 0.2265(2) 0.18190(6) 0.0272(4) Uani 1 1 d
H36A H 0.688(2) 0.224(3) 0.1831(7) 0.034(6) Uiso 1 1 d
H36B H 0.778(2) 0.203(3) 0.1552(8) 0.037(6) Uiso 1 1 d
H36C H 0.809(2) 0.145(3) 0.1985(7) 0.040(6) Uiso 1 1 d
H37 H 0.760(2) 0.561(3) 0.1253(7) 0.050(7) Uiso 1 1 d

loop_
_atom_site_aniso_label
_atom_site_aniso_U_11
_atom_site_aniso_U_22
_atom_site_aniso_U_33
_atom_site_aniso_U_23
_atom_site_aniso_U_13
_atom_site_aniso_U_12
Ru1 0.01070(6) 0.01132(6) 0.01197(6) -0.00031(4) 0.00125(4) -0.00015(4)
Ru2 0.01269(7) 0.01441(7) 0.01235(7) 0.00070(5) 0.00215(4) 0.00031(5)
C1 0.0174(8) 0.0133(8) 0.0203(8) 0.0005(6) 0.0047(6) -0.0001(6)
C2 0.0156(8) 0.0086(7) 0.0228(8) -0.0039(6) 0.0019(6) 0.0002(6)
C3 0.0202(8) 0.0127(7) 0.0174(8) -0.0013(6) 0.0010(6) 0.0012(6)
C4 0.0207(9) 0.0178(8) 0.0230(9) -0.0008(7) 0.0067(7) 0.0035(7)
C5 0.0156(8) 0.0187(8) 0.0261(9) 0.0004(7) 0.0019(7) 0.0033(7)
C6 0.0206(9) 0.0164(8) 0.0214(9) 0.0008(7) 0.0010(7) 0.0029(7)
C7 0.0185(8) 0.0149(8) 0.0133(7) 0.0000(6) 0.0016(6) 0.0013(6)
N1 0.0160(7) 0.0223(8) 0.0289(8) 0.0009(6) 0.0045(6) -0.0031(6)
C8 0.0139(8) 0.0298(10) 0.0314(10) 0.0029(8) 0.0064(7) -0.0057(7)
C9 0.0422(14) 0.0525(16) 0.0560(16) -0.0167(13) 0.0309(12) -0.0145(12)
C10 0.0602(19) 0.0397(14) 0.104(3) -0.0279(17) 0.055(2) -0.0304(14)
C11 0.0153(11) 0.149(3) 0.075(2) 0.062(2) 0.0019(11) 0.0044(15)
C12 0.0207(8) 0.0169(8) 0.0132(7) 0.0008(6) 0.0037(6) 0.0024(6)
N2 0.0167(7) 0.0227(7) 0.0225(7) 0.0016(6) 0.0043(6) -0.0016(6)
C13 0.0205(9) 0.0287(10) 0.0281(10) 0.0035(8) 0.0076(7) -0.0066(7)
C14 0.0348(13) 0.0318(12) 0.082(2) 0.0230(13) 0.0154(13) -0.0004(10)
C15 0.0402(14) 0.0537(16) 0.0654(18) 0.0168(14) 0.0345(13) 0.0055(13)
C16 0.072(2) 0.0634(19) 0.0471(15) -0.0057(14) 0.0060(15) -0.0438(18)
C17 0.0258(9) 0.0260(9) 0.0160(8) -0.0071(7) -0.0015(7) 0.0057(7)
C18 0.0271(9) 0.0208(8) 0.0118(7) -0.0033(6) -0.0001(6) -0.0047(7)
C19 0.0166(8) 0.0252(9) 0.0144(8) -0.0017(7) -0.0005(6) -0.0003(7)
C20 0.0225(9) 0.0229(9) 0.0134(7) 0.0017(7) -0.0018(6) -0.0011(7)
C21 0.0209(9) 0.0357(10) 0.0130(8) -0.0040(7) 0.0022(6) -0.0003(8)
C22 0.0459(14) 0.0371(12) 0.0321(12) -0.0159(10) -0.0112(10) 0.0203(11)
C23 0.0521(14) 0.0295(11) 0.0223(10) -0.0011(9) 0.0028(10) -0.0172(10)
C24 0.0178(9) 0.0426(13) 0.0265(10) -0.0099(9) -0.0011(8) 0.0007(8)
C25 0.0417(13) 0.0315(11) 0.0249(11) 0.0108(9) -0.0042(9) -0.0037(10)
C26 0.0305(12) 0.0709(18) 0.0221(11) -0.0078(11) 0.0113(9) -0.0054(12)
C27 0.0156(8) 0.0176(8) 0.0150(7) 0.0012(6) -0.0009(6) 0.0050(6)
C28 0.0126(7) 0.0173(8) 0.0176(8) 0.0016(6) -0.0009(6) 0.0014(6)
C29 0.0151(8) 0.0192(8) 0.0145(8) -0.0001(6) -0.0008(6) 0.0021(6)
C30 0.0163(8) 0.0186(8) 0.0150(8) 0.0042(6) 0.0005(6) 0.0013(6)
C31 0.0174(8) 0.0142(8) 0.0181(8) 0.0015(6) -0.0022(6) 0.0019(6)
C32 0.0238(9) 0.0267(10) 0.0208(9) -0.0009(8) 0.0038(7) 0.0101(8)
C33 0.0152(8) 0.0278(10) 0.0278(10) 0.0015(8) 0.0005(7) -0.0036(7)
C34 0.0263(10) 0.0278(10) 0.0185(9) -0.0075(8) -0.0035(7) 0.0017(8)
C35 0.0231(9) 0.0285(10) 0.0225(9) 0.0087(8) 0.0063(7) 0.0014(8)
C36 0.0307(11) 0.0149(8) 0.0338(11) -0.0008(8) -0.0030(8) -0.0016(8)

loop_
_atom_type_symbol
_atom_type_description
_atom_type_scat_dispersion_real
_atom_type_scat_dispersion_imag
_atom_type_scat_source
C C 0.0033 0.0016 'International Tables Vol C Tables 4.2.6.8 and 6.1.1.4'
H H 0.0000 0.0000 'International Tables Vol C Tables 4.2.6.8 and 6.1.1.4'
N N 0.0061 0.0033 'International Tables Vol C Tables 4.2.6.8 and 6.1.1.4'
Ru Ru -1.2594 0.8363 'International Tables Vol C Tables 4.2.6.8 and 6.1.1.4'

loop_
_geom_angle_atom_site_label_1
_geom_angle_atom_site_label_2
_geom_angle_atom_site_label_3
_geom_angle
C7 Ru1 C31 94.67(7)
C7 Ru1 C30 92.42(6)
C31 Ru1 C30 38.39(6)
C7 Ru1 C3 86.90(7)
C31 Ru1 C3 149.55(6)
C30 Ru1 C3 111.20(6)
C7 Ru1 C27 128.09(7)
C31 Ru1 C27 37.40(6)
C30 Ru1 C27 62.87(6)
C3 Ru1 C27 143.31(6)
C7 Ru1 C29 123.69(6)
C31 Ru1 C29 62.51(6)
C30 Ru1 C29 37.14(6)
C3 Ru1 C29 91.44(6)
C27 Ru1 C29 61.64(6)
C7 Ru1 C28 153.96(6)
C31 Ru1 C28 62.15(6)
C30 Ru1 C28 62.23(6)
C3 Ru1 C28 106.98(6)
C27 Ru1 C28 36.69(6)
C29 Ru1 C28 36.78(6)
C7 Ru1 C2 107.63(6)
C31 Ru1 C2 157.70(6)
C30 Ru1 C2 136.96(6)
C3 Ru1 C2 36.31(6)
C27 Ru1 C2 121.72(6)
C29 Ru1 C2 103.13(6)
C28 Ru1 C2 95.96(6)
C7 Ru1 Ru2 92.67(5)
C31 Ru1 Ru2 119.70(4)
C30 Ru1 Ru2 157.91(4)
C3 Ru1 Ru2 90.53(4)
C27 Ru1 Ru2 97.47(4)
C29 Ru1 Ru2 143.63(4)
C28 Ru1 Ru2 108.73(4)
C2 Ru1 Ru2 60.79(4)
C12 Ru2 C1 85.79(7)
C12 Ru2 C21 91.82(7)
C1 Ru2 C21 132.69(7)
C12 Ru2 C20 113.48(7)
C1 Ru2 C20 101.11(7)
C21 Ru2 C20 38.12(7)
C12 Ru2 C17 107.29(7)
C1 Ru2 C17 162.04(6)
C21 Ru2 C17 37.49(7)
C20 Ru2 C17 62.71(7)
C12 Ru2 C19 150.06(6)
C1 Ru2 C19 102.00(6)
C21 Ru2 C19 61.55(6)
C20 Ru2 C19 36.87(6)
C17 Ru2 C19 60.56(6)
C12 Ru2 C18 143.18(7)
C1 Ru2 C18 130.63(6)
C21 Ru2 C18 60.90(6)
C20 Ru2 C18 60.79(6)
C17 Ru2 C18 36.10(6)
C19 Ru2 C18 35.15(6)
C12 Ru2 Ru1 91.25(5)
C1 Ru2 Ru1 74.90(4)
C21 Ru2 Ru1 152.39(5)
C20 Ru2 Ru1 154.81(5)
C17 Ru2 Ru1 116.02(5)
C19 Ru2 Ru1 118.67(4)
C18 Ru2 Ru1 102.43(4)
C2 C1 C6 113.17(14)
C2 C1 Ru2 98.55(10)
C6 C1 Ru2 119.40(12)
C3 C2 C1 124.18(15)
C3 C2 Ru1 67.92(9)
C1 C2 Ru1 118.17(11)
C2 C3 C4 119.47(15)
C2 C3 Ru1 75.77(9)
C4 C3 Ru1 122.03(12)
C3 C4 C5 112.77(14)
C6 C5 C4 110.48(15)
C5 C6 C1 112.77(14)
N1 C7 Ru1 171.83(15)
C7 N1 C8 170.61(18)
N1 C8 C10 107.98(18)
N1 C8 C9 108.35(17)
C10 C8 C9 110.8(2)
N1 C8 C11 107.55(17)
C10 C8 C11 112.6(3)
C9 C8 C11 109.4(2)
N2 C12 Ru2 176.39(15)
C12 N2 C13 135.12(16)
N2 C13 C14 110.83(16)
N2 C13 C16 107.53(17)
C14 C13 C16 111.9(2)
N2 C13 C15 107.22(18)
C14 C13 C15 110.2(2)
C16 C13 C15 108.9(2)
C18 C17 C21 106.82(15)
C18 C17 C22 125.8(2)
C21 C17 C22 126.93(19)
C18 C17 Ru2 74.84(10)
C21 C17 Ru2 68.13(10)
C22 C17 Ru2 127.74(13)
C19 C18 C17 109.41(15)
C19 C18 C23 125.67(18)
C17 C18 C23 124.70(19)
C19 C18 Ru2 71.99(10)
C17 C18 Ru2 69.06(10)
C23 C18 Ru2 129.45(12)
C18 C19 C20 107.87(15)
C18 C19 C24 125.40(17)
C20 C19 C24 125.90(17)
C18 C19 Ru2 72.86(9)
C20 C19 Ru2 66.89(9)
C24 C19 Ru2 133.83(13)
C21 C20 C19 107.21(15)
C21 C20 C25 125.68(18)
C19 C20 C25 126.55(17)
C21 C20 Ru2 70.06(9)
C19 C20 Ru2 76.24(9)
C25 C20 Ru2 125.75(13)
C17 C21 C20 108.65(15)
C17 C21 C26 125.0(2)
C20 C21 C26 125.9(2)
C17 C21 Ru2 74.38(10)
C20 C21 Ru2 71.82(10)
C26 C21 Ru2 125.80(14)
C28 C27 C31 108.26(14)
C28 C27 C32 125.11(16)
C31 C27 C32 126.51(16)
C28 C27 Ru1 72.77(9)
C31 C27 Ru1 69.30(9)
C32 C27 Ru1 126.78(12)
C27 C28 C29 107.85(14)
C27 C28 C33 126.57(16)
C29 C28 C33 125.14(16)
C27 C28 Ru1 70.55(9)
C29 C28 Ru1 70.74(9)
C33 C28 Ru1 130.21(12)
C30 C29 C28 108.59(14)
C30 C29 C34 126.16(16)
C28 C29 C34 124.91(16)
C30 C29 Ru1 69.23(9)
C28 C29 Ru1 72.49(9)
C34 C29 Ru1 129.42(12)
C29 C30 C31 107.54(14)
C29 C30 C35 126.19(16)
C31 C30 C35 126.03(16)
C29 C30 Ru1 73.63(9)
C31 C30 Ru1 70.77(9)
C35 C30 Ru1 125.52(12)
C27 C31 C30 107.76(14)
C27 C31 C36 126.48(16)
C30 C31 C36 125.37(16)
C27 C31 Ru1 73.29(9)
C30 C31 Ru1 70.84(9)
C36 C31 Ru1 127.00(12)

loop_
_geom_bond_atom_site_label_1
_geom_bond_atom_site_label_2
_geom_bond_distance
Ru1 C7 1.9050(17)
Ru1 C31 2.2031(16)
Ru1 C30 2.2040(16)
Ru1 C3 2.2107(16)
Ru1 C27 2.2556(16)
Ru1 C29 2.2617(16)
Ru1 C28 2.2848(16)
Ru1 C2 2.3125(16)
Ru1 Ru2 3.07636(18)
Ru2 C12 1.8473(17)
Ru2 C1 2.1799(16)
Ru2 C21 2.1832(17)
Ru2 C20 2.2065(16)
Ru2 C17 2.2656(17)
Ru2 C19 2.3302(16)
Ru2 C18 2.3415(17)
C1 C2 1.471(2)
C1 C6 1.529(2)
C2 C3 1.413(2)
C3 C4 1.516(2)
C4 C5 1.528(2)
C5 C6 1.523(2)
C7 N1 1.166(2)
N1 C8 1.448(2)
C8 C10 1.505(3)
C8 C9 1.518(3)
C8 C11 1.529(3)
C12 N2 1.208(2)
N2 C13 1.472(2)
C13 C14 1.511(3)
C13 C16 1.522(3)
C13 C15 1.525(3)
C17 C18 1.429(3)
C17 C21 1.432(3)
C17 C22 1.498(3)
C18 C19 1.411(2)
C18 C23 1.497(3)
C19 C20 1.440(2)
C19 C24 1.503(3)
C20 C21 1.434(3)
C20 C25 1.503(3)
C21 C26 1.502(3)
C27 C28 1.429(2)
C27 C31 1.430(2)
C27 C32 1.498(2)
C28 C29 1.434(2)
C28 C33 1.495(2)
C29 C30 1.423(2)
C29 C34 1.495(2)
C30 C31 1.449(2)
C30 C35 1.505(2)
C31 C36 1.496(2)

loop_
_geom_torsion_atom_site_label_1
_geom_torsion_atom_site_label_2
_geom_torsion_atom_site_label_3
_geom_torsion_atom_site_label_4
_geom_torsion
C7 Ru1 Ru2 C12 -179.94(7)
C31 Ru1 Ru2 C12 -83.02(7)
C30 Ru1 Ru2 C12 -76.79(13)
C3 Ru1 Ru2 C12 93.14(7)
C27 Ru1 Ru2 C12 -50.96(7)
C29 Ru1 Ru2 C12 0.00(9)
C28 Ru1 Ru2 C12 -15.01(7)
C2 Ru1 Ru2 C12 71.32(7)
C7 Ru1 Ru2 C1 94.76(7)
C31 Ru1 Ru2 C1 -168.31(7)
C30 Ru1 Ru2 C1 -162.08(12)
C3 Ru1 Ru2 C1 7.84(6)
C27 Ru1 Ru2 C1 -136.26(6)
C29 Ru1 Ru2 C1 -85.30(8)
C28 Ru1 Ru2 C1 -100.31(6)
C2 Ru1 Ru2 C1 -13.97(7)
C7 Ru1 Ru2 C21 -83.62(11)
C31 Ru1 Ru2 C21 13.31(11)
C30 Ru1 Ru2 C21 19.54(16)
C3 Ru1 Ru2 C21 -170.54(11)
C27 Ru1 Ru2 C21 45.36(11)
C29 Ru1 Ru2 C21 96.32(13)
C28 Ru1 Ru2 C21 81.31(11)
C2 Ru1 Ru2 C21 167.65(11)
C7 Ru1 Ru2 C20 10.77(12)
C31 Ru1 Ru2 C20 107.70(12)
C30 Ru1 Ru2 C20 113.93(16)
C3 Ru1 Ru2 C20 -76.15(12)
C27 Ru1 Ru2 C20 139.75(12)
C29 Ru1 Ru2 C20 -169.29(13)
C28 Ru1 Ru2 C20 175.70(12)
C2 Ru1 Ru2 C20 -97.96(12)
C7 Ru1 Ru2 C17 -69.97(7)
C31 Ru1 Ru2 C17 26.95(7)
C30 Ru1 Ru2 C17 33.18(13)
C3 Ru1 Ru2 C17 -156.90(7)
C27 Ru1 Ru2 C17 59.00(7)
C29 Ru1 Ru2 C17 109.96(9)
C28 Ru1 Ru2 C17 94.95(7)
C2 Ru1 Ru2 C17 -178.71(7)
C7 Ru1 Ru2 C19 -0.86(7)
C31 Ru1 Ru2 C19 96.06(7)
C30 Ru1 Ru2 C19 102.29(13)
C3 Ru1 Ru2 C19 -87.78(7)
C27 Ru1 Ru2 C19 128.12(7)
C29 Ru1 Ru2 C19 179.08(9)
C28 Ru1 Ru2 C19 164.07(7)
C2 Ru1 Ru2 C19 -109.60(7)
C7 Ru1 Ru2 C18 -34.37(7)
C31 Ru1 Ru2 C18 62.55(7)
C30 Ru1 Ru2 C18 68.78(12)
C3 Ru1 Ru2 C18 -121.30(6)
C27 Ru1 Ru2 C18 94.61(6)
C29 Ru1 Ru2 C18 145.56(8)
C28 Ru1 Ru2 C18 130.55(6)
C2 Ru1 Ru2 C18 -143.11(7)
C12 Ru2 C1 C2 -72.86(11)
C21 Ru2 C1 C2 -161.45(10)
C20 Ru2 C1 C2 174.02(10)
C17 Ru2 C1 C2 149.47(19)
C19 Ru2 C1 C2 136.37(10)
C18 Ru2 C1 C2 113.15(11)
Ru1 Ru2 C1 C2 19.58(9)
C12 Ru2 C1 C6 164.36(14)
C21 Ru2 C1 C6 75.78(15)
C20 Ru2 C1 C6 51.24(14)
C17 Ru2 C1 C6 26.7(3)
C19 Ru2 C1 C6 13.59(14)
C18 Ru2 C1 C6 -9.62(16)
Ru1 Ru2 C1 C6 -103.20(13)
C6 C1 C2 C3 16.7(2)
Ru2 C1 C2 C3 -110.49(15)
C6 C1 C2 Ru1 97.96(14)
Ru2 C1 C2 Ru1 -29.22(12)
C7 Ru1 C2 C3 58.12(11)
C31 Ru1 C2 C3 -121.24(16)
C30 Ru1 C2 C3 -55.78(13)
C27 Ru1 C2 C3 -138.68(10)
C29 Ru1 C2 C3 -74.09(10)
C28 Ru1 C2 C3 -110.71(10)
Ru2 Ru1 C2 C3 141.14(11)
C7 Ru1 C2 C1 -59.95(14)
C31 Ru1 C2 C1 120.70(17)
C30 Ru1 C2 C1 -173.85(11)
C3 Ru1 C2 C1 -118.06(17)
C27 Ru1 C2 C1 103.26(13)
C29 Ru1 C2 C1 167.84(12)
C28 Ru1 C2 C1 131.22(13)
Ru2 Ru1 C2 C1 23.07(10)
C1 C2 C3 C4 -9.1(2)
Ru1 C2 C3 C4 -119.03(15)
C1 C2 C3 Ru1 109.89(15)
C7 Ru1 C3 C2 -125.86(10)
C31 Ru1 C3 C2 140.18(12)
C30 Ru1 C3 C2 142.74(10)
C27 Ru1 C3 C2 70.09(14)
C29 Ru1 C3 C2 110.47(10)
C28 Ru1 C3 C2 76.58(10)
Ru2 Ru1 C3 C2 -33.21(9)
C7 Ru1 C3 C4 -9.76(14)
C31 Ru1 C3 C4 -103.71(16)
C30 Ru1 C3 C4 -101.15(14)
C27 Ru1 C3 C4 -173.81(11)
C29 Ru1 C3 C4 -133.42(14)
C28 Ru1 C3 C4 -167.32(13)
C2 Ru1 C3 C4 116.10(17)
Ru2 Ru1 C3 C4 82.89(13)
C2 C3 C4 C5 25.5(2)
Ru1 C3 C4 C5 -65.65(18)
C3 C4 C5 C6 -49.55(19)
C4 C5 C6 C1 58.73(19)
C2 C1 C6 C5 -41.3(2)
Ru2 C1 C6 C5 73.96(17)
C31 Ru1 C7 N1 22.4(11)
C30 Ru1 C7 N1 -16.0(11)
C3 Ru1 C7 N1 -127.1(11)
C27 Ru1 C7 N1 40.9(11)
C29 Ru1 C7 N1 -37.4(11)
C28 Ru1 C7 N1 -3.4(12)
C2 Ru1 C7 N1 -157.3(11)
Ru2 Ru1 C7 N1 142.5(11)
Ru1 C7 N1 C8 79.9(16)
C7 N1 C8 C10 -129.2(11)
C7 N1 C8 C9 -9.1(12)
C7 N1 C8 C11 109.1(11)
C1 Ru2 C12 N2 -156(2)
C21 Ru2 C12 N2 -24(2)
C20 Ru2 C12 N2 -56(2)
C17 Ru2 C12 N2 11(2)
C19 Ru2 C12 N2 -49(3)
C18 Ru2 C12 N2 16(3)
Ru1 Ru2 C12 N2 129(2)
Ru2 C12 N2 C13 103(2)
C12 N2 C13 C14 -1.2(3)
C12 N2 C13 C16 121.5(3)
C12 N2 C13 C15 -121.5(2)
C12 Ru2 C17 C18 174.98(10)
C1 Ru2 C17 C18 -49.7(3)
C21 Ru2 C17 C18 -115.58(15)
C20 Ru2 C17 C18 -77.02(11)
C19 Ru2 C17 C18 -34.96(10)
Ru1 Ru2 C17 C18 74.76(10)
C12 Ru2 C17 C21 -69.44(11)
C1 Ru2 C17 C21 65.9(2)
C20 Ru2 C17 C21 38.56(10)
C19 Ru2 C17 C21 80.62(11)
C18 Ru2 C17 C21 115.58(15)
Ru1 Ru2 C17 C21 -169.65(9)
C12 Ru2 C17 C22 51.1(2)
C1 Ru2 C17 C22 -173.6(2)
C21 Ru2 C17 C22 120.5(2)
C20 Ru2 C17 C22 159.1(2)
C19 Ru2 C17 C22 -158.8(2)
C18 Ru2 C17 C22 -123.9(2)
Ru1 Ru2 C17 C22 -49.1(2)
C21 C17 C18 C19 -0.05(19)
C22 C17 C18 C19 -173.15(17)
Ru2 C17 C18 C19 60.93(12)
C21 C17 C18 C23 174.78(16)
C22 C17 C18 C23 1.7(3)
Ru2 C17 C18 C23 -124.24(17)
C21 C17 C18 Ru2 -60.98(11)
C22 C17 C18 Ru2 125.92(18)
C12 Ru2 C18 C19 -127.92(12)
C1 Ru2 C18 C19 42.04(13)
C21 Ru2 C18 C19 -80.98(11)
C20 Ru2 C18 C19 -37.07(10)
C17 Ru2 C18 C19 -119.90(14)
Ru1 Ru2 C18 C19 122.71(9)
C12 Ru2 C18 C17 -8.01(16)
C1 Ru2 C18 C17 161.94(10)
C21 Ru2 C18 C17 38.92(10)
C20 Ru2 C18 C17 82.83(11)
C19 Ru2 C18 C17 119.90(14)
Ru1 Ru2 C18 C17 -117.39(10)
C12 Ru2 C18 C23 110.3(2)
C1 Ru2 C18 C23 -79.7(2)
C21 Ru2 C18 C23 157.2(2)
C20 Ru2 C18 C23 -158.8(2)
C17 Ru2 C18 C23 118.3(2)
C19 Ru2 C18 C23 -121.8(2)
Ru1 Ru2 C18 C23 0.9(2)
C17 C18 C19 C20 -1.21(19)
C23 C18 C19 C20 -175.98(16)
Ru2 C18 C19 C20 57.92(11)
C17 C18 C19 C24 168.81(17)
C23 C18 C19 C24 -6.0(3)
Ru2 C18 C19 C24 -132.06(17)
C17 C18 C19 Ru2 -59.13(12)
C23 C18 C19 Ru2 126.10(17)
C12 Ru2 C19 C18 108.67(15)
C1 Ru2 C19 C18 -148.69(10)
C21 Ru2 C19 C18 78.99(11)
C20 Ru2 C19 C18 118.74(15)
C17 Ru2 C19 C18 35.91(10)
Ru1 Ru2 C19 C18 -69.48(10)
C12 Ru2 C19 C20 -10.07(19)
C1 Ru2 C19 C20 92.57(11)
C21 Ru2 C19 C20 -39.75(11)
C17 Ru2 C19 C20 -82.83(11)
C18 Ru2 C19 C20 -118.74(15)
Ru1 Ru2 C19 C20 171.78(9)
C12 Ru2 C19 C24 -128.4(2)
C1 Ru2 C19 C24 -25.7(2)
C21 Ru2 C19 C24 -158.0(2)
C20 Ru2 C19 C24 -118.3(2)
C17 Ru2 C19 C24 158.9(2)
C18 Ru2 C19 C24 123.0(2)
Ru1 Ru2 C19 C24 53.5(2)
C18 C19 C20 C21 1.99(19)
C24 C19 C20 C21 -167.97(17)
Ru2 C19 C20 C21 63.68(11)
C18 C19 C20 C25 173.75(17)
C24 C19 C20 C25 3.8(3)
Ru2 C19 C20 C25 -124.56(19)
C18 C19 C20 Ru2 -61.69(12)
C24 C19 C20 Ru2 128.35(17)
C12 Ru2 C20 C21 60.16(12)
C1 Ru2 C20 C21 150.37(11)
C17 Ru2 C20 C21 -37.92(11)
C19 Ru2 C20 C21 -114.38(15)
C18 Ru2 C20 C21 -79.05(11)
Ru1 Ru2 C20 C21 -131.53(11)
C12 Ru2 C20 C19 174.54(10)
C1 Ru2 C20 C19 -95.25(11)
C21 Ru2 C20 C19 114.38(15)
C17 Ru2 C20 C19 76.46(11)
C18 Ru2 C20 C19 35.33(10)
Ru1 Ru2 C20 C19 -17.15(18)
C12 Ru2 C20 C25 -60.06(19)
C1 Ru2 C20 C25 30.15(18)
C21 Ru2 C20 C25 -120.2(2)
C17 Ru2 C20 C25 -158.14(19)
C19 Ru2 C20 C25 125.4(2)
C18 Ru2 C20 C25 160.73(19)
Ru1 Ru2 C20 C25 108.25(18)
C18 C17 C21 C20 1.30(19)
C22 C17 C21 C20 174.30(17)
Ru2 C17 C21 C20 -64.13(12)
C18 C17 C21 C26 -171.50(18)
C22 C17 C21 C26 1.5(3)
Ru2 C17 C21 C26 123.07(19)
C18 C17 C21 Ru2 65.44(11)
C22 C17 C21 Ru2 -121.56(18)
C19 C20 C21 C17 -2.04(19)
C25 C20 C21 C17 -173.89(17)
Ru2 C20 C21 C17 65.80(12)
C19 C20 C21 C26 170.68(18)
C25 C20 C21 C26 -1.2(3)
Ru2 C20 C21 C26 -121.49(19)
C19 C20 C21 Ru2 -67.84(11)
C25 C20 C21 Ru2 120.31(18)
C12 Ru2 C21 C17 116.57(11)
C1 Ru2 C21 C17 -157.49(10)
C20 Ru2 C21 C17 -116.18(15)
C19 Ru2 C21 C17 -77.75(11)
C18 Ru2 C21 C17 -37.46(10)
Ru1 Ru2 C21 C17 20.38(17)
C12 Ru2 C21 C20 -127.25(11)
C1 Ru2 C21 C20 -41.31(14)
C17 Ru2 C21 C20 116.18(15)
C19 Ru2 C21 C20 38.43(10)
C18 Ru2 C21 C20 78.73(11)
Ru1 Ru2 C21 C20 136.57(10)
C12 Ru2 C21 C26 -5.6(2)
C1 Ru2 C21 C26 80.3(2)
C20 Ru2 C21 C26 121.6(2)
C17 Ru2 C21 C26 -122.2(2)
C19 Ru2 C21 C26 160.1(2)
C18 Ru2 C21 C26 -159.6(2)
Ru1 Ru2 C21 C26 -101.8(2)
C7 Ru1 C27 C28 -149.17(10)
C31 Ru1 C27 C28 -117.90(14)
C30 Ru1 C27 C28 -79.13(10)
C3 Ru1 C27 C28 10.43(15)
C29 Ru1 C27 C28 -36.97(9)
C2 Ru1 C27 C28 51.31(11)
Ru2 Ru1 C27 C28 111.48(9)
C7 Ru1 C27 C31 -31.27(12)
C30 Ru1 C27 C31 38.77(9)
C3 Ru1 C27 C31 128.33(11)
C29 Ru1 C27 C31 80.93(10)
C28 Ru1 C27 C31 117.90(13)
C2 Ru1 C27 C31 169.21(9)
Ru2 Ru1 C27 C31 -130.62(9)
C7 Ru1 C27 C32 89.50(17)
C31 Ru1 C27 C32 120.8(2)
C30 Ru1 C27 C32 159.54(18)
C3 Ru1 C27 C32 -110.90(17)
C29 Ru1 C27 C32 -158.29(18)
C28 Ru1 C27 C32 -121.3(2)
C2 Ru1 C27 C32 -70.02(17)
Ru2 Ru1 C27 C32 -9.85(16)
C31 C27 C28 C29 0.70(18)
C32 C27 C28 C29 -175.52(15)
Ru1 C27 C28 C29 61.23(11)
C31 C27 C28 C33 173.28(16)
C32 C27 C28 C33 -2.9(3)
Ru1 C27 C28 C33 -126.19(17)
C31 C27 C28 Ru1 -60.53(11)
C32 C27 C28 Ru1 123.25(16)
C7 Ru1 C28 C27 66.74(18)
C31 Ru1 C28 C27 37.38(9)
C30 Ru1 C28 C27 81.03(10)
C3 Ru1 C28 C27 -173.51(9)
C29 Ru1 C28 C27 117.89(14)
C2 Ru1 C28 C27 -138.12(10)
Ru2 Ru1 C28 C27 -76.98(9)
C7 Ru1 C28 C29 -51.14(18)
C31 Ru1 C28 C29 -80.50(10)
C30 Ru1 C28 C29 -36.85(9)
C3 Ru1 C28 C29 68.61(10)
C27 Ru1 C28 C29 -117.89(14)
C2 Ru1 C28 C29 104.00(10)
Ru2 Ru1 C28 C29 165.14(8)
C7 Ru1 C28 C33 -171.33(16)
C31 Ru1 C28 C33 159.31(18)
C30 Ru1 C28 C33 -157.04(18)
C3 Ru1 C28 C33 -51.58(17)
C27 Ru1 C28 C33 121.9(2)
C29 Ru1 C28 C33 -120.2(2)
C2 Ru1 C28 C33 -16.19(17)
Ru2 Ru1 C28 C33 44.95(17)
C27 C28 C29 C30 -1.01(18)
C33 C28 C29 C30 -173.72(16)
Ru1 C28 C29 C30 60.10(11)
C27 C28 C29 C34 172.61(16)
C33 C28 C29 C34 -0.1(3)
Ru1 C28 C29 C34 -126.28(17)
C27 C28 C29 Ru1 -61.11(11)
C33 C28 C29 Ru1 126.18(17)
C7 Ru1 C29 C30 37.24(12)
C31 Ru1 C29 C30 -39.08(10)
C3 Ru1 C29 C30 124.47(10)
C27 Ru1 C29 C30 -81.62(10)
C28 Ru1 C29 C30 -118.50(14)
C2 Ru1 C29 C30 159.20(10)
Ru2 Ru1 C29 C30 -142.68(8)
C7 Ru1 C29 C28 155.74(10)
C31 Ru1 C29 C28 79.42(10)
C30 Ru1 C29 C28 118.50(14)
C3 Ru1 C29 C28 -117.03(10)
C27 Ru1 C29 C28 36.88(9)
C2 Ru1 C29 C28 -82.30(10)
Ru2 Ru1 C29 C28 -24.18(13)
C7 Ru1 C29 C34 -83.10(18)
C31 Ru1 C29 C34 -159.42(18)
C30 Ru1 C29 C34 -120.3(2)
C3 Ru1 C29 C34 4.13(17)
C27 Ru1 C29 C34 158.03(19)
C28 Ru1 C29 C34 121.2(2)
C2 Ru1 C29 C34 38.86(17)
Ru2 Ru1 C29 C34 96.98(17)
C28 C29 C30 C31 0.92(18)
C34 C29 C30 C31 -172.60(16)
Ru1 C29 C30 C31 63.07(11)
C28 C29 C30 C35 175.48(16)
C34 C29 C30 C35 2.0(3)
Ru1 C29 C30 C35 -122.37(17)
C28 C29 C30 Ru1 -62.15(11)
C34 C29 C30 Ru1 124.33(17)
C7 Ru1 C30 C29 -149.74(10)
C31 Ru1 C30 C29 115.79(14)
C3 Ru1 C30 C29 -62.12(11)
C27 Ru1 C30 C29 78.03(10)
C28 Ru1 C30 C29 36.49(9)
C2 Ru1 C30 C29 -30.44(14)
Ru2 Ru1 C30 C29 107.06(13)
C7 Ru1 C30 C31 94.47(10)
C3 Ru1 C30 C31 -177.91(9)
C27 Ru1 C30 C31 -37.76(9)
C29 Ru1 C30 C31 -115.79(14)
C28 Ru1 C30 C31 -79.30(10)
C2 Ru1 C30 C31 -146.23(10)
Ru2 Ru1 C30 C31 -8.73(18)
C7 Ru1 C30 C35 -26.62(16)
C31 Ru1 C30 C35 -121.08(19)
C3 Ru1 C30 C35 61.00(16)
C27 Ru1 C30 C35 -158.85(17)
C29 Ru1 C30 C35 123.12(19)
C28 Ru1 C30 C35 159.61(17)
C2 Ru1 C30 C35 92.68(17)
Ru2 Ru1 C30 C35 -129.82(14)
C28 C27 C31 C30 -0.14(18)
C32 C27 C31 C30 176.02(16)
Ru1 C27 C31 C30 -62.87(11)
C28 C27 C31 C36 -173.24(16)
C32 C27 C31 C36 2.9(3)
Ru1 C27 C31 C36 124.03(18)
C28 C27 C31 Ru1 62.73(11)
C32 C27 C31 Ru1 -121.11(16)
C29 C30 C31 C27 -0.48(18)
C35 C30 C31 C27 -175.06(16)
Ru1 C30 C31 C27 64.48(11)
C29 C30 C31 C36 172.72(16)
C35 C30 C31 C36 -1.9(3)
Ru1 C30 C31 C36 -122.33(17)
C29 C30 C31 Ru1 -64.96(11)
C35 C30 C31 Ru1 120.47(17)
C7 Ru1 C31 C27 155.80(10)
C30 Ru1 C31 C27 -116.20(14)
C3 Ru1 C31 C27 -112.36(14)
C29 Ru1 C31 C27 -78.40(10)
C28 Ru1 C31 C27 -36.67(9)
C2 Ru1 C31 C27 -24.8(2)
Ru2 Ru1 C31 C27 60.03(10)
C7 Ru1 C31 C30 -88.00(10)
C3 Ru1 C31 C30 3.84(17)
C27 Ru1 C31 C30 116.20(14)
C29 Ru1 C31 C30 37.80(9)
C28 Ru1 C31 C30 79.53(10)
C2 Ru1 C31 C30 91.39(18)
Ru2 Ru1 C31 C30 176.23(8)
C7 Ru1 C31 C36 32.37(17)
C30 Ru1 C31 C36 120.4(2)
C3 Ru1 C31 C36 124.21(17)
C27 Ru1 C31 C36 -123.4(2)
C29 Ru1 C31 C36 158.16(18)
C28 Ru1 C31 C36 -160.11(18)
C2 Ru1 C31 C36 -148.25(17)
Ru2 Ru1 C31 C36 -63.40(17)
